data_1000497
loop_
_publ_author_name
'Renaudin, J'
'Ferey, G'
'de Kozak, A'
'Samouel, M'

_publ_section_title 'Structure cristalline de Ba2 Zn7 F18'
_journal_coden_ASTM RVCMA8
_journal_name_full 'Revue de Chimie Minerale'
_journal_page_first 497
_journal_page_last 507
_journal_volume 23
_journal_year 1986
_chemical_formula_structural 'Ba2 Zn7 F18'
_chemical_formula_sum 'Ba2 F18 Zn7'
_chemical_name_systematic 'Barium zinc fluoride (2/7/18)'
_space_group_IT_number 2
_symmetry_cell_setting triclinic
_symmetry_Int_Tables_number 2
_symmetry_space_group_name_Hall '-P 1'
_symmetry_space_group_name_H-M 'P -1'
_cell_angle_alpha 94.24(2)
_cell_angle_beta 92.82(2)
_cell_angle_gamma 116.39(2)
_cell_formula_units_Z 1
_cell_length_a 7.032(2)
_cell_length_b 7.292(2)
_cell_length_c 7.505(2)
_cell_volume 342.3
_exptl_crystal_density_meas 5.17
_refine_ls_R_factor_all 0.066
_cod_database_code 1000497

loop_
_symmetry_equiv_pos_as_xyz
x,y,z
-x,-y,-z

loop_
_atom_site_aniso_label
_atom_site_aniso_U_11
_atom_site_aniso_U_12
_atom_site_aniso_U_13
_atom_site_aniso_U_22
_atom_site_aniso_U_23
_atom_site_aniso_U_33
Ba1 0.0105(2) 0.0056(1) -0.0015(1) 0.0094(2) 0.0004(1) 0.0115(2)
Zn1 0.0107(4) 0.0061(4) 0.0012(4) 0.0075(4) 0.0020(4) 0.0091(4)
Zn2 0.0104(3) 0.0051(3) -0.0008(2) 0.0068(3) 0.0012(3) 0.0094(3)
Zn3 0.0098(3) 0.0053(3) 0.0008(3) 0.0081(3) 0.0011(3) 0.0092(3)
Zn4 0.0103(3) 0.0055(4) 0.0007(2) 0.0081(3) 0.0018(3) 0.0095(3)
F1 0.0102(14) 0.0062(15) 0.0002(14) 0.0136(15) 0.0015(15) 0.0130(17)
F2 0.0098(16) 0.0012(15) -0.0014(14) 0.0128(17) -0.0020(15) 0.0118(18)
F3 0.0098(14) 0.0048(16) 0.0020(15) 0.0134(16) 0.0012(16) 0.0160(19)
F4 0.0217(17) 0.0081(16) 0.0077(16) 0.0098(14) 0.0053(15) 0.0102(16)
F5 0.0091(15) 0.0049(16) 0.0003(16) 0.0126(15) -0.0025(12) 0.0106(16)
F6 0.0151(15) 0.0077(15) 0.0013(15) 0.0102(14) 0.0017(15) 0.0100(16)
F7 0.0196(15) 0.0097(17) 0.0006(17) 0.0108(14) 0.0030(16) 0.0152(18)
F8 0.0114(15) 0.0078(15) 0.0008(16) 0.0115(15) -0.0011(14) 0.0208(21)
F9 0.0136(15) 0.0078(16) -0.0010(12) 0.0104(14) 0.0032(16) 0.0132(17)

loop_
_atom_site_label
_atom_site_type_symbol
_atom_site_symmetry_multiplicity
_atom_site_Wyckoff_symbol
_atom_site_fract_x
_atom_site_fract_y
_atom_site_fract_z
_atom_site_occupancy
_atom_site_attached_hydrogens
_atom_site_calc_flag
Ba1 Ba2+ 2 i 0.3160(1) 0.6877(1) 0.6320(1) 1. 0 d
Zn1 Zn2+ 1 b 0. 0. 0.5 1. 0 d
Zn2 Zn2+ 2 i 0.1916(1) 0.8715(1) 0.1791(1) 1. 0 d
Zn3 Zn2+ 2 i 0.8217(1) 0.6198(1) 0.8062(1) 1. 0 d
Zn4 Zn2+ 2 i 0.6104(1) 0.7331(1) 0.1240(1) 1. 0 d
F1 F1- 2 i 0.4785(7) 0.5614(7) 0.3224(6) 1. 0 d
F2 F1- 2 i 0.1085(7) 0.7713(7) 0.9241(6) 1. 0 d
F3 F1- 2 i 0.7162(7) 0.9888(7) 0.5565(6) 1. 0 d
F4 F1- 2 i 0.9187(7) 0.7177(7) 0.5721(6) 1. 0 d
F5 F1- 2 i 0.9071(7) 0.8728(7) 0.2390(6) 1. 0 d
F6 F1- 2 i 0.7036(7) 0.8238(7) 0.8800(6) 1. 0 d
F7 F1- 2 i 0.1027(7) 0.6046(7) 0.2848(6) 1. 0 d
F8 F1- 2 i 0.4972(7) 0.9275(7) 0.1839(6) 1. 0 d
F9 F1- 2 i 0.6788(7) 0.4861(7) 0.0258(6) 1. 0 d

loop_
_atom_type_symbol
_atom_type_oxidation_number
Ba2+ 2.000
Zn2+ 2.000
F1- -1.000
